data_7013809
loop_
_publ_author_name
'Matsushima, Yuji'
'Onitsuka, Kiyotaka'
'Takahashi, Shigetoshi'

_publ_section_title
;
 Stereoselective ligand-exchange reaction of planar-chiral
 cyclopentadienyl-ruthenium complexes: thermodynamic control of
 configuration at a stereogenic metal center.
;
_journal_issue 4
_journal_name_full 'Dalton transactions (Cambridge, England : 2003)'
_journal_page_first 547
_journal_page_last 553
_journal_paper_doi 10.1039/b314859a
_journal_year 2004
_chemical_formula_moiety 'C40 H37 I O5 P2 Ru '
_chemical_formula_sum 'C40 H37 I O5 P2 Ru'
_chemical_formula_weight 887.65
_space_group_IT_number 14
_symmetry_cell_setting monoclinic
_symmetry_Int_Tables_number 14
_symmetry_space_group_name_Hall '-P 2ybc'
_symmetry_space_group_name_H-M 'P 1 21/c 1'
_audit_creation_date 'Fri Nov  7 04:15:05 2003'
_audit_creation_method 'from TEXRAY.INF file'
_cell_angle_alpha 90
_cell_angle_beta 92.49(5)
_cell_angle_gamma 90
_cell_formula_units_Z 4
_cell_length_a 11.63(1)
_cell_length_b 9.681(3)
_cell_length_c 32.306(7)
_cell_measurement_reflns_used 25
_cell_measurement_temperature 203.2
_cell_measurement_theta_max 17.5
_cell_measurement_theta_min 17.2
_cell_volume 3634(3)
_computing_cell_refinement 'Rigaku/AFC Diffractometer Control'
_computing_data_collection 'Rigaku/AFC Diffractometer Control'
_computing_data_reduction teXsan
_computing_publication_material teXsan
_computing_structure_refinement teXsan
_computing_structure_solution 'DIRDIF92 (PATTY)'
_diffrn_ambient_temperature 203.2
_diffrn_measurement_device_type 'Rigaku AFC7R'
_diffrn_measurement_method \w
_diffrn_orient_matrix_UB_11 0.08180
_diffrn_orient_matrix_UB_12 0.00025
_diffrn_orient_matrix_UB_13 0.01092
_diffrn_orient_matrix_UB_21 -0.02472
_diffrn_orient_matrix_UB_22 0.04053
_diffrn_orient_matrix_UB_23 0.02665
_diffrn_orient_matrix_UB_31 -0.01035
_diffrn_orient_matrix_UB_32 -0.09501
_diffrn_orient_matrix_UB_33 0.01142
_diffrn_radiation_detector 'scintillation counter'
_diffrn_radiation_monochromator graphite
_diffrn_radiation_source 'Rigaku rotating anode'
_diffrn_radiation_type 'Mo K\a'
_diffrn_radiation_wavelength 0.7107
_diffrn_reflns_av_R_equivalents 0.030
_diffrn_reflns_av_sigmaI/netI 0.028
_diffrn_reflns_limit_h_max 15
_diffrn_reflns_limit_h_min 0
_diffrn_reflns_limit_k_max 12
_diffrn_reflns_limit_k_min 0
_diffrn_reflns_limit_l_max 41
_diffrn_reflns_limit_l_min -41
_diffrn_reflns_number 8748
_diffrn_reflns_reduction_process 'Lp corrections applied'
_diffrn_reflns_theta_max 27.50
_diffrn_reflns_theta_min 2.52
_diffrn_standards_decay_% 0.33
_diffrn_standards_interval_count 150
_diffrn_standards_number 3
_exptl_absorpt_coefficient_mu 1.414
_exptl_absorpt_correction_T_max 0.992
_exptl_absorpt_correction_T_min 0.750
_exptl_absorpt_correction_type psi-scan
_exptl_absorpt_process_details '(North, Phillips & Mathews, 1968)'
_exptl_crystal_colour red
_exptl_crystal_density_diffrn 1.623
_exptl_crystal_density_method 'not measured'
_exptl_crystal_description prismatic
_exptl_crystal_F_000 1776.00
_exptl_crystal_size_max 0.450
_exptl_crystal_size_mid 0.380
_exptl_crystal_size_min 0.030
_refine_diff_density_max 0.86
_refine_diff_density_min -0.59
_refine_ls_extinction_method none
_refine_ls_goodness_of_fit_ref 1.308
_refine_ls_hydrogen_treatment noref
_refine_ls_matrix_type full
_refine_ls_number_constraints 0
_refine_ls_number_parameters 442
_refine_ls_number_reflns 7458
_refine_ls_number_restraints 0
_refine_ls_R_factor_gt 0.0301
_refine_ls_shift/su_max 0.0013
_refine_ls_shift/su_mean 0.0001
_refine_ls_structure_factor_coef F
_refine_ls_weighting_details 'w = 1/[\s^2^(Fo) + 0.00090|Fo|^2^]'
_refine_ls_weighting_scheme calc
_refine_ls_wR_factor_gt 0.0494
_refine_ls_wR_factor_ref 0.0494
_reflns_number_gt 7458
_reflns_number_total 8473
_reflns_threshold_expression >3.0sigma(I)
_cod_data_source_file b314859a.txt
_cod_data_source_block (C5H2Me2CO2CH2CH2PPh2)Ru(P(OPh)3)I_complex_2g-II
_cod_depositor_comments
;
The following automatic conversions were performed:
'_reflns_observed_expression' tag replaced with
'_reflns_threshold_expression' tag as specified in the replacement
file
'cod-tools/trunk/perl-scripts/inputs/replacement_tags.lst'.

'_atom_site_calc_flags'
tag replaced with '_atom_site_calc_flag' tag as specified in the
replacement file
'cod-tools/trunk/perl-scripts/inputs/replacement_tags.lst'.

'_atom_type_scat_imag'
tag replaced with '_atom_type_scat_dispersion_imag' tag as specified
in the replacement file
'cod-tools/trunk/perl-scripts/inputs/replacement_tags.lst'.

Automatic conversion script
Id: cif_correct_tags 3137 2015-03-23 15:08:43Z antanas 
;
_cod_original_cell_volume 3633(2)
_cod_original_sg_symbol_H-M 'P 21/c       '
_cod_original_formula_sum 'C40 H37 I O5 P2 Ru '
_cod_database_code 7013809

loop_
_symmetry_equiv_pos_as_xyz
x,y,z
-x,1/2+y,1/2-z
-x,-y,-z
x,1/2-y,1/2+z

loop_
_atom_site_label
_atom_site_type_symbol
_atom_site_fract_x
_atom_site_fract_y
_atom_site_fract_z
_atom_site_U_iso_or_equiv
_atom_site_adp_type
_atom_site_occupancy
_atom_site_calc_flag
_atom_site_refinement_flags
_atom_site_disorder_assembly
_atom_site_disorder_group
I(1) I -0.03336(2) 0.00177(2) -0.070703(6) 0.03113(6) Uani 1.00 d . . .
Ru(1) Ru -0.02481(2) -0.25870(2) -0.100253(6) 0.02189(6) Uani 1.00 d . . .
P(1) P -0.00963(6) -0.17151(7) -0.16734(2) 0.0245(2) Uani 1.00 d . . .
P(2) P -0.21421(6) -0.27293(7) -0.10750(2) 0.0250(2) Uani 1.00 d . . .
O(1) O 0.0058(2) -0.5925(2) -0.16354(8) 0.0522(7) Uani 1.00 d . . .
O(2) O 0.1368(2) -0.4277(2) -0.17425(6) 0.0374(6) Uani 1.00 d . . .
O(3) O -0.2931(2) -0.1400(2) -0.11864(6) 0.0325(5) Uani 1.00 d . . .
O(4) O -0.2884(2) -0.3473(2) -0.07230(6) 0.0346(5) Uani 1.00 d . . .
O(5) O -0.2558(2) -0.3716(2) -0.14570(6) 0.0302(5) Uani 1.00 d . . .
C(1) C 0.0727(2) -0.4467(3) -0.10786(9) 0.0305(7) Uani 1.00 d . . .
C(2) C -0.0064(3) -0.4739(3) -0.07632(9) 0.0311(7) Uani 1.00 d . . .
C(3) C 0.0234(3) -0.3819(3) -0.04264(9) 0.0320(7) Uani 1.00 d . . .
C(4) C 0.1231(3) -0.3055(3) -0.05264(9) 0.0337(7) Uani 1.00 d . . .
C(5) C 0.1526(2) -0.3419(3) -0.09296(9) 0.0310(7) Uani 1.00 d . . .
C(6) C -0.0936(3) -0.5876(3) -0.0756(1) 0.0403(8) Uani 1.00 d . . .
C(7) C 0.1864(3) -0.2077(4) -0.0243(1) 0.0460(9) Uani 1.00 d . . .
C(8) C 0.0666(3) -0.5012(3) -0.1504(1) 0.0370(8) Uani 1.00 d . . .
C(9) C 0.0846(3) -0.3924(4) -0.21418(9) 0.0392(8) Uani 1.00 d . . .
C(10) C -0.0214(3) -0.3035(3) -0.20903(8) 0.0320(7) Uani 1.00 d . . .
C(11) C 0.1259(2) -0.0839(3) -0.17910(9) 0.0307(7) Uani 1.00 d . . .
C(12) C 0.2031(3) -0.0395(4) -0.14795(10) 0.0384(8) Uani 1.00 d . . .
C(13) C 0.3054(3) 0.0249(4) -0.1573(1) 0.055(1) Uani 1.00 d . . .
C(14) C 0.3315(3) 0.0453(5) -0.1984(1) 0.055(1) Uani 1.00 d . . .
C(15) C 0.2561(3) 0.0020(4) -0.2296(1) 0.050(1) Uani 1.00 d . . .
C(16) C 0.1524(3) -0.0615(4) -0.2206(1) 0.0399(8) Uani 1.00 d . . .
C(17) C -0.1188(2) -0.0473(3) -0.18617(8) 0.0274(7) Uani 1.00 d . . .
C(18) C -0.1056(3) 0.0933(3) -0.17780(9) 0.0329(7) Uani 1.00 d . . .
C(19) C -0.1920(3) 0.1857(3) -0.18883(9) 0.0381(8) Uani 1.00 d . . .
C(20) C -0.2934(3) 0.1409(4) -0.2085(1) 0.0412(9) Uani 1.00 d . . .
C(21) C -0.3073(3) 0.0015(3) -0.2177(1) 0.0404(9) Uani 1.00 d . . .
C(22) C -0.2209(3) -0.0917(3) -0.20647(8) 0.0329(7) Uani 1.00 d . . .
C(23) C -0.3645(3) -0.0614(4) -0.09455(9) 0.0370(8) Uani 1.00 d . . .
C(24) C -0.3381(3) 0.0791(4) -0.0913(1) 0.052(1) Uani 1.00 d . . .
C(25) C -0.4032(5) 0.1646(5) -0.0685(1) 0.071(1) Uani 1.00 d . . .
C(26) C -0.4939(5) 0.1160(6) -0.0493(1) 0.072(2) Uani 1.00 d . . .
C(27) C -0.5255(4) -0.0198(7) -0.0522(1) 0.077(2) Uani 1.00 d . . .
C(28) C -0.4583(3) -0.1164(5) -0.0768(1) 0.058(1) Uani 1.00 d . . .
C(29) C -0.2820(2) -0.3427(3) -0.02952(9) 0.0300(7) Uani 1.00 d . . .
C(30) C -0.2248(3) -0.2422(3) -0.00633(10) 0.0382(8) Uani 1.00 d . . .
C(31) C -0.2229(3) -0.2498(4) 0.0364(1) 0.0432(9) Uani 1.00 d . . .
C(32) C -0.2795(3) -0.3538(4) 0.05592(9) 0.0441(9) Uani 1.00 d . . .
C(33) C -0.3395(3) -0.4508(4) 0.0327(1) 0.0435(9) Uani 1.00 d . . .
C(34) C -0.3412(3) -0.4477(3) -0.0101(1) 0.0367(8) Uani 1.00 d . . .
C(35) C -0.3699(2) -0.4174(3) -0.15288(9) 0.0309(7) Uani 1.00 d . . .
C(36) C -0.4532(3) -0.3306(4) -0.1699(1) 0.0464(9) Uani 1.00 d . . .
C(37) C -0.5642(3) -0.3848(5) -0.1778(1) 0.058(1) Uani 1.00 d . . .
C(38) C -0.5888(3) -0.5189(5) -0.1693(1) 0.055(1) Uani 1.00 d . . .
C(39) C -0.5042(3) -0.6037(4) -0.1525(1) 0.054(1) Uani 1.00 d . . .
C(40) C -0.3933(3) -0.5532(4) -0.1442(1) 0.0413(9) Uani 1.00 d . . .
H(1) H -0.0168 -0.3735 -0.0178 0.0384 Uiso 1.00 calc . . .
H(2) H 0.2141 -0.3043 -0.1078 0.0372 Uiso 1.00 calc . . .
H(3) H -0.1670 -0.5497 -0.0706 0.0484 Uiso 1.00 calc . . .
H(4) H -0.0967 -0.6339 -0.1016 0.0484 Uiso 1.00 calc . . .
H(5) H -0.0723 -0.6513 -0.0543 0.0484 Uiso 1.00 calc . . .
H(6) H 0.2141 -0.2558 -0.0002 0.0552 Uiso 1.00 calc . . .
H(7) H 0.2495 -0.1692 -0.0380 0.0552 Uiso 1.00 calc . . .
H(8) H 0.1361 -0.1359 -0.0165 0.0552 Uiso 1.00 calc . . .
H(9) H 0.1385 -0.3429 -0.2297 0.0470 Uiso 1.00 calc . . .
H(10) H 0.0629 -0.4747 -0.2285 0.0470 Uiso 1.00 calc . . .
H(11) H -0.0837 -0.3630 -0.2032 0.0384 Uiso 1.00 calc . . .
H(12) H -0.0377 -0.2569 -0.2345 0.0384 Uiso 1.00 calc . . .
H(13) H 0.1856 -0.0534 -0.1198 0.0460 Uiso 1.00 calc . . .
H(14) H 0.3574 0.0550 -0.1356 0.0658 Uiso 1.00 calc . . .
H(15) H 0.4015 0.0892 -0.2050 0.0659 Uiso 1.00 calc . . .
H(16) H 0.2748 0.0154 -0.2577 0.0605 Uiso 1.00 calc . . .
H(17) H 0.1000 -0.0894 -0.2424 0.0478 Uiso 1.00 calc . . .
H(18) H -0.0365 0.1258 -0.1644 0.0395 Uiso 1.00 calc . . .
H(19) H -0.1817 0.2811 -0.1829 0.0457 Uiso 1.00 calc . . .
H(20) H -0.3530 0.2049 -0.2156 0.0494 Uiso 1.00 calc . . .
H(21) H -0.3760 -0.0299 -0.2316 0.0484 Uiso 1.00 calc . . .
H(22) H -0.2312 -0.1870 -0.2127 0.0395 Uiso 1.00 calc . . .
H(23) H -0.2742 0.1152 -0.1051 0.0624 Uiso 1.00 calc . . .
H(24) H -0.3839 0.2597 -0.0662 0.0854 Uiso 1.00 calc . . .
H(25) H -0.5377 0.1772 -0.0332 0.0863 Uiso 1.00 calc . . .
H(26) H -0.5909 -0.0518 -0.0384 0.0922 Uiso 1.00 calc . . .
H(27) H -0.4789 -0.2108 -0.0800 0.0696 Uiso 1.00 calc . . .
H(28) H -0.1872 -0.1684 -0.0196 0.0458 Uiso 1.00 calc . . .
H(29) H -0.1819 -0.1823 0.0525 0.0518 Uiso 1.00 calc . . .
H(30) H -0.2773 -0.3587 0.0853 0.0530 Uiso 1.00 calc . . .
H(31) H -0.3806 -0.5212 0.0463 0.0522 Uiso 1.00 calc . . .
H(32) H -0.3819 -0.5159 -0.0259 0.0440 Uiso 1.00 calc . . .
H(33) H -0.4362 -0.2370 -0.1760 0.0557 Uiso 1.00 calc . . .
H(34) H -0.6231 -0.3266 -0.1894 0.0692 Uiso 1.00 calc . . .
H(35) H -0.6643 -0.5538 -0.1749 0.0664 Uiso 1.00 calc . . .
H(36) H -0.5215 -0.6973 -0.1466 0.0651 Uiso 1.00 calc . . .
H(37) H -0.3348 -0.6118 -0.1326 0.0496 Uiso 1.00 calc . . .

loop_
_atom_site_aniso_label
_atom_site_aniso_U_11
_atom_site_aniso_U_22
_atom_site_aniso_U_33
_atom_site_aniso_U_12
_atom_site_aniso_U_13
_atom_site_aniso_U_23
I(1) 0.0425(1) 0.0221(1) 0.0286(1) -0.00122(7) -0.00043(8) -0.00396(6)
Ru(1) 0.0259(1) 0.0192(1) 0.0204(1) -0.00077(7) -0.00140(8) -0.00004(7)
P(1) 0.0257(3) 0.0264(3) 0.0212(3) -0.0012(3) 0.0000(2) -0.0003(3)
P(2) 0.0276(3) 0.0254(3) 0.0218(3) -0.0023(3) 0.0007(3) 0.0005(2)
O(1) 0.072(2) 0.032(1) 0.052(1) -0.008(1) 0.003(1) -0.015(1)
O(2) 0.036(1) 0.044(1) 0.032(1) 0.0061(10) 0.0009(9) -0.0069(9)
O(3) 0.036(1) 0.033(1) 0.0284(10) 0.0062(9) 0.0073(8) 0.0009(8)
O(4) 0.035(1) 0.041(1) 0.0272(10) -0.0135(9) 0.0022(8) 0.0026(9)
O(5) 0.0291(10) 0.034(1) 0.0276(9) -0.0045(8) 0.0010(7) -0.0040(8)
C(1) 0.034(1) 0.023(1) 0.034(1) 0.006(1) -0.005(1) 0.001(1)
C(2) 0.036(1) 0.023(1) 0.034(1) 0.004(1) -0.003(1) 0.006(1)
C(3) 0.041(2) 0.027(1) 0.027(1) 0.007(1) -0.005(1) 0.005(1)
C(4) 0.035(1) 0.031(1) 0.035(1) 0.004(1) -0.010(1) 0.001(1)
C(5) 0.027(1) 0.029(1) 0.037(1) 0.003(1) -0.005(1) 0.003(1)
C(6) 0.046(2) 0.022(1) 0.053(2) -0.002(1) 0.001(1) 0.002(1)
C(7) 0.050(2) 0.042(2) 0.045(2) 0.001(2) -0.020(2) -0.003(1)
C(8) 0.040(2) 0.031(2) 0.040(2) 0.010(1) 0.000(1) -0.007(1)
C(9) 0.042(2) 0.050(2) 0.025(1) 0.006(1) 0.003(1) -0.008(1)
C(10) 0.036(1) 0.037(2) 0.023(1) 0.001(1) -0.001(1) -0.004(1)
C(11) 0.027(1) 0.033(1) 0.032(1) -0.001(1) 0.002(1) 0.003(1)
C(12) 0.038(2) 0.041(2) 0.035(2) -0.010(1) 0.000(1) 0.002(1)
C(13) 0.044(2) 0.064(2) 0.057(2) -0.020(2) -0.002(2) 0.006(2)
C(14) 0.040(2) 0.063(2) 0.061(2) -0.018(2) 0.006(2) 0.014(2)
C(15) 0.040(2) 0.062(3) 0.050(2) -0.002(2) 0.013(2) 0.014(2)
C(16) 0.033(1) 0.050(2) 0.037(2) -0.004(1) 0.003(1) 0.009(1)
C(17) 0.029(1) 0.034(1) 0.020(1) 0.001(1) 0.0027(10) 0.005(1)
C(18) 0.036(1) 0.039(2) 0.023(1) 0.001(1) 0.003(1) 0.003(1)
C(19) 0.045(2) 0.036(2) 0.033(2) 0.008(1) 0.003(1) 0.003(1)
C(20) 0.035(2) 0.050(2) 0.039(2) 0.012(1) 0.004(1) 0.009(1)
C(21) 0.033(2) 0.055(2) 0.033(2) -0.002(1) -0.003(1) 0.012(1)
C(22) 0.034(1) 0.041(2) 0.024(1) -0.003(1) -0.002(1) 0.007(1)
C(23) 0.030(1) 0.051(2) 0.029(1) 0.015(1) 0.001(1) -0.002(1)
C(24) 0.059(2) 0.045(2) 0.051(2) 0.022(2) -0.003(2) -0.004(2)
C(25) 0.090(3) 0.068(3) 0.055(2) 0.043(3) -0.007(2) -0.009(2)
C(26) 0.076(3) 0.086(4) 0.053(2) 0.044(3) -0.002(2) -0.003(2)
C(27) 0.042(2) 0.142(5) 0.048(2) 0.019(3) 0.014(2) 0.016(3)
C(28) 0.033(2) 0.090(3) 0.052(2) 0.016(2) 0.008(1) 0.014(2)
C(29) 0.028(1) 0.035(1) 0.028(1) 0.000(1) 0.002(1) 0.005(1)
C(30) 0.036(2) 0.048(2) 0.032(2) -0.009(1) 0.007(1) -0.002(1)
C(31) 0.035(2) 0.058(2) 0.037(2) 0.000(1) 0.004(1) -0.009(1)
C(32) 0.045(2) 0.062(2) 0.026(1) 0.018(2) 0.007(1) 0.008(1)
C(33) 0.051(2) 0.042(2) 0.039(2) 0.008(2) 0.014(1) 0.015(1)
C(34) 0.040(2) 0.031(2) 0.039(2) -0.001(1) 0.007(1) 0.006(1)
C(35) 0.027(1) 0.039(2) 0.026(1) -0.004(1) 0.000(1) -0.005(1)
C(36) 0.040(2) 0.050(2) 0.048(2) -0.002(2) -0.014(1) 0.006(2)
C(37) 0.041(2) 0.068(3) 0.063(2) 0.004(2) -0.018(2) 0.002(2)
C(38) 0.030(2) 0.070(3) 0.065(3) -0.010(2) -0.006(2) -0.010(2)
C(39) 0.040(2) 0.050(2) 0.073(3) -0.011(2) -0.003(2) -0.006(2)
C(40) 0.031(1) 0.036(2) 0.057(2) -0.002(1) -0.001(1) -0.006(1)

loop_
_atom_type_symbol
_atom_type_description
_atom_type_scat_dispersion_real
_atom_type_scat_dispersion_imag
_atom_type_scat_source
C C 0.003 0.002
;International Tables for Crystallography
(1992, Vol. C, Tables 4.2.6.8 and 6.1.1.1)
;
H H 0.000 0.000
;International Tables for Crystallography
(1992, Vol. C, Table 6.1.1.2)
;
I I -0.474 1.812
;International Tables for Crystallography
(1992, Vol. C, Tables 4.2.6.8 and 6.1.1.1)
;
O O 0.011 0.006
;International Tables for Crystallography
(1992, Vol. C, Tables 4.2.6.8 and 6.1.1.1)
;
P P 0.102 0.094
;International Tables for Crystallography
(1992, Vol. C, Tables 4.2.6.8 and 6.1.1.1)
;
Ru Ru -1.259 0.836
;International Tables for Crystallography
(1992, Vol. C, Tables 4.2.6.8 and 6.1.1.1)
;

loop_
_geom_angle_atom_site_label_1
_geom_angle_atom_site_label_2
_geom_angle_atom_site_label_3
_geom_angle
_geom_angle_site_symmetry_1
_geom_angle_site_symmetry_2
_geom_angle_site_symmetry_3
_geom_angle_publ_flag
I(1) Ru(1) P(1) 89.77(2) 1_555 1_555 1_555 yes
I(1) Ru(1) P(2) 92.51(2) 1_555 1_555 1_555 yes
I(1) Ru(1) C(1) 148.58(8) 1_555 1_555 1_555 yes
I(1) Ru(1) C(2) 139.00(8) 1_555 1_555 1_555 yes
I(1) Ru(1) C(3) 102.33(7) 1_555 1_555 1_555 yes
I(1) Ru(1) C(4) 89.17(8) 1_555 1_555 1_555 yes
I(1) Ru(1) C(5) 110.50(8) 1_555 1_555 1_555 yes
P(1) Ru(1) P(2) 92.26(3) 1_555 1_555 1_555 yes
P(1) Ru(1) C(1) 97.89(8) 1_555 1_555 1_555 yes
P(1) Ru(1) C(2) 130.43(8) 1_555 1_555 1_555 yes
P(1) Ru(1) C(3) 157.97(8) 1_555 1_555 1_555 yes
P(1) Ru(1) C(4) 127.28(9) 1_555 1_555 1_555 yes
P(1) Ru(1) C(5) 97.01(8) 1_555 1_555 1_555 yes
P(2) Ru(1) C(1) 117.41(8) 1_555 1_555 1_555 yes
P(2) Ru(1) C(2) 93.37(8) 1_555 1_555 1_555 yes
P(2) Ru(1) C(3) 105.35(8) 1_555 1_555 1_555 yes
P(2) Ru(1) C(4) 140.44(8) 1_555 1_555 1_555 yes
P(2) Ru(1) C(5) 155.12(8) 1_555 1_555 1_555 yes
C(1) Ru(1) C(2) 37.9(1) 1_555 1_555 1_555 yes
C(1) Ru(1) C(3) 62.4(1) 1_555 1_555 1_555 yes
C(1) Ru(1) C(4) 62.0(1) 1_555 1_555 1_555 yes
C(1) Ru(1) C(5) 38.5(1) 1_555 1_555 1_555 yes
C(2) Ru(1) C(3) 37.3(1) 1_555 1_555 1_555 yes
C(2) Ru(1) C(4) 61.7(1) 1_555 1_555 1_555 yes
C(2) Ru(1) C(5) 63.2(1) 1_555 1_555 1_555 yes
C(3) Ru(1) C(4) 36.4(1) 1_555 1_555 1_555 yes
C(3) Ru(1) C(5) 61.6(1) 1_555 1_555 1_555 yes
C(4) Ru(1) C(5) 36.2(1) 1_555 1_555 1_555 yes
Ru(1) P(1) C(10) 114.68(10) 1_555 1_555 1_555 yes
Ru(1) P(1) C(11) 117.17(10) 1_555 1_555 1_555 yes
Ru(1) P(1) C(17) 117.71(9) 1_555 1_555 1_555 yes
C(10) P(1) C(11) 101.8(1) 1_555 1_555 1_555 yes
C(10) P(1) C(17) 100.5(1) 1_555 1_555 1_555 yes
C(11) P(1) C(17) 102.4(1) 1_555 1_555 1_555 yes
Ru(1) P(2) O(3) 121.95(9) 1_555 1_555 1_555 yes
Ru(1) P(2) O(4) 120.73(9) 1_555 1_555 1_555 yes
Ru(1) P(2) O(5) 112.40(8) 1_555 1_555 1_555 yes
O(3) P(2) O(4) 101.3(1) 1_555 1_555 1_555 yes
O(3) P(2) O(5) 98.8(1) 1_555 1_555 1_555 yes
O(4) P(2) O(5) 97.0(1) 1_555 1_555 1_555 yes
C(8) O(2) C(9) 113.2(2) 1_555 1_555 1_555 yes
P(2) O(3) C(23) 131.3(2) 1_555 1_555 1_555 yes
P(2) O(4) C(29) 132.7(2) 1_555 1_555 1_555 yes
P(2) O(5) C(35) 124.0(2) 1_555 1_555 1_555 yes
Ru(1) C(1) C(2) 73.6(2) 1_555 1_555 1_555 yes
Ru(1) C(1) C(5) 72.8(2) 1_555 1_555 1_555 yes
Ru(1) C(1) C(8) 113.8(2) 1_555 1_555 1_555 yes
C(2) C(1) C(5) 108.5(3) 1_555 1_555 1_555 yes
C(2) C(1) C(8) 126.5(3) 1_555 1_555 1_555 yes
C(5) C(1) C(8) 124.6(3) 1_555 1_555 1_555 yes
Ru(1) C(2) C(1) 68.6(2) 1_555 1_555 1_555 yes
Ru(1) C(2) C(3) 72.5(2) 1_555 1_555 1_555 yes
Ru(1) C(2) C(6) 129.6(2) 1_555 1_555 1_555 yes
C(1) C(2) C(3) 106.6(3) 1_555 1_555 1_555 yes
C(1) C(2) C(6) 127.2(3) 1_555 1_555 1_555 yes
C(3) C(2) C(6) 125.8(3) 1_555 1_555 1_555 yes
Ru(1) C(3) C(2) 70.2(2) 1_555 1_555 1_555 yes
Ru(1) C(3) C(4) 73.4(2) 1_555 1_555 1_555 yes
Ru(1) C(3) H(1) 122.5 1_555 1_555 1_555 no
C(2) C(3) C(4) 108.8(3) 1_555 1_555 1_555 yes
C(2) C(3) H(1) 125.6 1_555 1_555 1_555 no
C(4) C(3) H(1) 125.6 1_555 1_555 1_555 no
Ru(1) C(4) C(3) 70.3(2) 1_555 1_555 1_555 yes
Ru(1) C(4) C(5) 68.6(2) 1_555 1_555 1_555 yes
Ru(1) C(4) C(7) 128.4(2) 1_555 1_555 1_555 yes
C(3) C(4) C(5) 108.3(3) 1_555 1_555 1_555 yes
C(3) C(4) C(7) 125.2(3) 1_555 1_555 1_555 yes
C(5) C(4) C(7) 126.5(3) 1_555 1_555 1_555 yes
Ru(1) C(5) C(1) 68.7(2) 1_555 1_555 1_555 yes
Ru(1) C(5) C(4) 75.2(2) 1_555 1_555 1_555 yes
Ru(1) C(5) H(2) 121.7 1_555 1_555 1_555 no
C(1) C(5) C(4) 107.8(3) 1_555 1_555 1_555 yes
C(1) C(5) H(2) 126.1 1_555 1_555 1_555 no
C(4) C(5) H(2) 126.1 1_555 1_555 1_555 no
C(2) C(6) H(3) 109.5 1_555 1_555 1_555 no
C(2) C(6) H(4) 109.5 1_555 1_555 1_555 no
C(2) C(6) H(5) 109.5 1_555 1_555 1_555 no
H(3) C(6) H(4) 109.5 1_555 1_555 1_555 no
H(3) C(6) H(5) 109.5 1_555 1_555 1_555 no
H(4) C(6) H(5) 109.5 1_555 1_555 1_555 no
C(4) C(7) H(6) 109.5 1_555 1_555 1_555 no
C(4) C(7) H(7) 109.5 1_555 1_555 1_555 no
C(4) C(7) H(8) 109.5 1_555 1_555 1_555 no
H(6) C(7) H(7) 109.5 1_555 1_555 1_555 no
H(6) C(7) H(8) 109.5 1_555 1_555 1_555 no
H(7) C(7) H(8) 109.5 1_555 1_555 1_555 no
O(1) C(8) O(2) 123.2(3) 1_555 1_555 1_555 yes
O(1) C(8) C(1) 126.9(3) 1_555 1_555 1_555 yes
O(2) C(8) C(1) 109.8(3) 1_555 1_555 1_555 yes
O(2) C(9) C(10) 110.4(2) 1_555 1_555 1_555 yes
O(2) C(9) H(9) 109.2 1_555 1_555 1_555 no
O(2) C(9) H(10) 109.2 1_555 1_555 1_555 no
C(10) C(9) H(9) 109.2 1_555 1_555 1_555 no
C(10) C(9) H(10) 109.2 1_555 1_555 1_555 no
H(9) C(9) H(10) 109.5 1_555 1_555 1_555 no
P(1) C(10) C(9) 115.8(2) 1_555 1_555 1_555 yes
P(1) C(10) H(11) 107.9 1_555 1_555 1_555 no
P(1) C(10) H(12) 107.9 1_555 1_555 1_555 no
C(9) C(10) H(11) 107.9 1_555 1_555 1_555 no
C(9) C(10) H(12) 107.9 1_555 1_555 1_555 no
H(11) C(10) H(12) 109.5 1_555 1_555 1_555 no
P(1) C(11) C(12) 121.6(2) 1_555 1_555 1_555 yes
P(1) C(11) C(16) 119.5(2) 1_555 1_555 1_555 yes
C(12) C(11) C(16) 118.9(3) 1_555 1_555 1_555 yes
C(11) C(12) C(13) 121.0(3) 1_555 1_555 1_555 yes
C(11) C(12) H(13) 119.5 1_555 1_555 1_555 no
C(13) C(12) H(13) 119.5 1_555 1_555 1_555 no
C(12) C(13) C(14) 119.7(3) 1_555 1_555 1_555 yes
C(12) C(13) H(14) 120.2 1_555 1_555 1_555 no
C(14) C(13) H(14) 120.2 1_555 1_555 1_555 no
C(13) C(14) C(15) 120.0(3) 1_555 1_555 1_555 yes
C(13) C(14) H(15) 120.0 1_555 1_555 1_555 no
C(15) C(14) H(15) 120.0 1_555 1_555 1_555 no
C(14) C(15) C(16) 120.8(3) 1_555 1_555 1_555 yes
C(14) C(15) H(16) 119.6 1_555 1_555 1_555 no
C(16) C(15) H(16) 119.6 1_555 1_555 1_555 no
C(11) C(16) C(15) 119.5(3) 1_555 1_555 1_555 yes
C(11) C(16) H(17) 120.2 1_555 1_555 1_555 no
C(15) C(16) H(17) 120.2 1_555 1_555 1_555 no
P(1) C(17) C(18) 120.5(2) 1_555 1_555 1_555 yes
P(1) C(17) C(22) 121.0(2) 1_555 1_555 1_555 yes
C(18) C(17) C(22) 118.4(3) 1_555 1_555 1_555 yes
C(17) C(18) C(19) 120.6(3) 1_555 1_555 1_555 yes
C(17) C(18) H(18) 119.7 1_555 1_555 1_555 no
C(19) C(18) H(18) 119.7 1_555 1_555 1_555 no
C(18) C(19) C(20) 120.8(3) 1_555 1_555 1_555 yes
C(18) C(19) H(19) 119.6 1_555 1_555 1_555 no
C(20) C(19) H(19) 119.6 1_555 1_555 1_555 no
C(19) C(20) C(21) 119.4(3) 1_555 1_555 1_555 yes
C(19) C(20) H(20) 120.3 1_555 1_555 1_555 no
C(21) C(20) H(20) 120.3 1_555 1_555 1_555 no
C(20) C(21) C(22) 120.0(3) 1_555 1_555 1_555 yes
C(20) C(21) H(21) 120.0 1_555 1_555 1_555 no
C(22) C(21) H(21) 120.0 1_555 1_555 1_555 no
C(17) C(22) C(21) 120.8(3) 1_555 1_555 1_555 yes
C(17) C(22) H(22) 119.6 1_555 1_555 1_555 no
C(21) C(22) H(22) 119.6 1_555 1_555 1_555 no
O(3) C(23) C(24) 116.1(3) 1_555 1_555 1_555 yes
O(3) C(23) C(28) 122.1(3) 1_555 1_555 1_555 yes
C(24) C(23) C(28) 121.7(3) 1_555 1_555 1_555 yes
C(23) C(24) C(25) 120.5(4) 1_555 1_555 1_555 yes
C(23) C(24) H(23) 119.8 1_555 1_555 1_555 no
C(25) C(24) H(23) 119.8 1_555 1_555 1_555 no
C(24) C(25) C(26) 120.5(5) 1_555 1_555 1_555 yes
C(24) C(25) H(24) 119.7 1_555 1_555 1_555 no
C(26) C(25) H(24) 119.7 1_555 1_555 1_555 no
C(25) C(26) C(27) 121.6(4) 1_555 1_555 1_555 yes
C(25) C(26) H(25) 119.2 1_555 1_555 1_555 no
C(27) C(26) H(25) 119.2 1_555 1_555 1_555 no
C(26) C(27) C(28) 120.0(4) 1_555 1_555 1_555 yes
C(26) C(27) H(26) 120.0 1_555 1_555 1_555 no
C(28) C(27) H(26) 120.0 1_555 1_555 1_555 no
C(23) C(28) C(27) 115.6(4) 1_555 1_555 1_555 yes
C(23) C(28) H(27) 122.2 1_555 1_555 1_555 no
C(27) C(28) H(27) 122.2 1_555 1_555 1_555 no
O(4) C(29) C(30) 124.7(3) 1_555 1_555 1_555 yes
O(4) C(29) C(34) 114.9(3) 1_555 1_555 1_555 yes
C(30) C(29) C(34) 120.3(3) 1_555 1_555 1_555 yes
C(29) C(30) C(31) 119.4(3) 1_555 1_555 1_555 yes
C(29) C(30) H(28) 120.3 1_555 1_555 1_555 no
C(31) C(30) H(28) 120.3 1_555 1_555 1_555 no
C(30) C(31) C(32) 120.7(3) 1_555 1_555 1_555 yes
C(30) C(31) H(29) 119.6 1_555 1_555 1_555 no
C(32) C(31) H(29) 119.6 1_555 1_555 1_555 no
C(31) C(32) C(33) 119.7(3) 1_555 1_555 1_555 yes
C(31) C(32) H(30) 120.2 1_555 1_555 1_555 no
C(33) C(32) H(30) 120.2 1_555 1_555 1_555 no
C(32) C(33) C(34) 121.0(3) 1_555 1_555 1_555 yes
C(32) C(33) H(31) 119.5 1_555 1_555 1_555 no
C(34) C(33) H(31) 119.5 1_555 1_555 1_555 no
C(29) C(34) C(33) 118.8(3) 1_555 1_555 1_555 yes
C(29) C(34) H(32) 120.6 1_555 1_555 1_555 no
C(33) C(34) H(32) 120.6 1_555 1_555 1_555 no
O(5) C(35) C(36) 121.0(3) 1_555 1_555 1_555 yes
O(5) C(35) C(40) 117.4(3) 1_555 1_555 1_555 yes
C(36) C(35) C(40) 121.5(3) 1_555 1_555 1_555 yes
C(35) C(36) C(37) 118.0(3) 1_555 1_555 1_555 yes
C(35) C(36) H(33) 121.0 1_555 1_555 1_555 no
C(37) C(36) H(33) 121.0 1_555 1_555 1_555 no
C(36) C(37) C(38) 121.2(3) 1_555 1_555 1_555 yes
C(36) C(37) H(34) 119.4 1_555 1_555 1_555 no
C(38) C(37) H(34) 119.4 1_555 1_555 1_555 no
C(37) C(38) C(39) 119.8(3) 1_555 1_555 1_555 yes
C(37) C(38) H(35) 120.1 1_555 1_555 1_555 no
C(39) C(38) H(35) 120.1 1_555 1_555 1_555 no
C(38) C(39) C(40) 120.5(4) 1_555 1_555 1_555 yes
C(38) C(39) H(36) 119.8 1_555 1_555 1_555 no
C(40) C(39) H(36) 119.8 1_555 1_555 1_555 no
C(35) C(40) C(39) 119.0(3) 1_555 1_555 1_555 yes
C(35) C(40) H(37) 120.5 1_555 1_555 1_555 no
C(39) C(40) H(37) 120.5 1_555 1_555 1_555 no

loop_
_geom_bond_atom_site_label_1
_geom_bond_atom_site_label_2
_geom_bond_distance
_geom_bond_site_symmetry_1
_geom_bond_site_symmetry_2
_geom_bond_publ_flag
I(1) Ru(1) 2.6997(3) 1_555 1_555 yes
Ru(1) P(1) 2.3396(7) 1_555 1_555 yes
Ru(1) P(2) 2.209(2) 1_555 1_555 yes
Ru(1) C(1) 2.164(3) 1_555 1_555 yes
Ru(1) C(2) 2.230(3) 1_555 1_555 yes
Ru(1) C(3) 2.261(3) 1_555 1_555 yes
Ru(1) C(4) 2.302(3) 1_555 1_555 yes
Ru(1) C(5) 2.218(3) 1_555 1_555 yes
P(1) C(10) 1.857(3) 1_555 1_555 yes
P(1) C(11) 1.844(3) 1_555 1_555 yes
P(1) C(17) 1.833(3) 1_555 1_555 yes
P(2) O(3) 1.612(2) 1_555 1_555 yes
P(2) O(4) 1.625(2) 1_555 1_555 yes
P(2) O(5) 1.618(2) 1_555 1_555 yes
O(1) C(8) 1.198(4) 1_555 1_555 yes
O(2) C(8) 1.350(4) 1_555 1_555 yes
O(2) C(9) 1.443(4) 1_555 1_555 yes
O(3) C(23) 1.390(3) 1_555 1_555 yes
O(4) C(29) 1.382(3) 1_555 1_555 yes
O(5) C(35) 1.408(3) 1_555 1_555 yes
C(1) C(2) 1.426(4) 1_555 1_555 yes
C(1) C(5) 1.444(4) 1_555 1_555 yes
C(1) C(8) 1.470(4) 1_555 1_555 yes
C(2) C(3) 1.436(4) 1_555 1_555 yes
C(2) C(6) 1.497(4) 1_555 1_555 yes
C(3) C(4) 1.424(4) 1_555 1_555 yes
C(3) H(1) 0.950 1_555 1_555 no
C(4) C(5) 1.406(4) 1_555 1_555 yes
C(4) C(7) 1.490(4) 1_555 1_555 yes
C(5) H(2) 0.950 1_555 1_555 no
C(6) H(3) 0.950 1_555 1_555 no
C(6) H(4) 0.950 1_555 1_555 no
C(6) H(5) 0.950 1_555 1_555 no
C(7) H(6) 0.950 1_555 1_555 no
C(7) H(7) 0.950 1_555 1_555 no
C(7) H(8) 0.950 1_555 1_555 no
C(9) C(10) 1.519(4) 1_555 1_555 yes
C(9) H(9) 0.950 1_555 1_555 no
C(9) H(10) 0.950 1_555 1_555 no
C(10) H(11) 0.950 1_555 1_555 no
C(10) H(12) 0.950 1_555 1_555 no
C(11) C(12) 1.387(4) 1_555 1_555 yes
C(11) C(16) 1.407(4) 1_555 1_555 yes
C(12) C(13) 1.388(5) 1_555 1_555 yes
C(12) H(13) 0.950 1_555 1_555 no
C(13) C(14) 1.391(6) 1_555 1_555 yes
C(13) H(14) 0.950 1_555 1_555 no
C(14) C(15) 1.371(6) 1_555 1_555 yes
C(14) H(15) 0.950 1_555 1_555 no
C(15) C(16) 1.396(5) 1_555 1_555 yes
C(15) H(16) 0.950 1_555 1_555 no
C(16) H(17) 0.950 1_555 1_555 no
C(17) C(18) 1.395(4) 1_555 1_555 yes
C(17) C(22) 1.399(4) 1_555 1_555 yes
C(18) C(19) 1.380(4) 1_555 1_555 yes
C(18) H(18) 0.950 1_555 1_555 no
C(19) C(20) 1.384(5) 1_555 1_555 yes
C(19) H(19) 0.950 1_555 1_555 no
C(20) C(21) 1.390(5) 1_555 1_555 yes
C(20) H(20) 0.950 1_555 1_555 no
C(21) C(22) 1.387(4) 1_555 1_555 yes
C(21) H(21) 0.950 1_555 1_555 no
C(22) H(22) 0.950 1_555 1_555 no
C(23) C(24) 1.398(6) 1_555 1_555 yes
C(23) C(28) 1.363(5) 1_555 1_555 yes
C(24) C(25) 1.360(5) 1_555 1_555 yes
C(24) H(23) 0.950 1_555 1_555 no
C(25) C(26) 1.332(8) 1_555 1_555 yes
C(25) H(24) 0.950 1_555 1_555 no
C(26) C(27) 1.367(7) 1_555 1_555 yes
C(26) H(25) 0.950 1_555 1_555 no
C(27) C(28) 1.472(6) 1_555 1_555 yes
C(27) H(26) 0.950 1_555 1_555 no
C(28) H(27) 0.950 1_555 1_555 no
C(29) C(30) 1.381(4) 1_555 1_555 yes
C(29) C(34) 1.393(4) 1_555 1_555 yes
C(30) C(31) 1.383(5) 1_555 1_555 yes
C(30) H(28) 0.950 1_555 1_555 no
C(31) C(32) 1.370(5) 1_555 1_555 yes
C(31) H(29) 0.950 1_555 1_555 no
C(32) C(33) 1.373(5) 1_555 1_555 yes
C(32) H(30) 0.950 1_555 1_555 no
C(33) C(34) 1.382(4) 1_555 1_555 yes
C(33) H(31) 0.950 1_555 1_555 no
C(34) H(32) 0.950 1_555 1_555 no
C(35) C(36) 1.378(4) 1_555 1_555 yes
C(35) C(40) 1.375(5) 1_555 1_555 yes
C(36) C(37) 1.406(5) 1_555 1_555 yes
C(36) H(33) 0.950 1_555 1_555 no
C(37) C(38) 1.360(6) 1_555 1_555 yes
C(37) H(34) 0.950 1_555 1_555 no
C(38) C(39) 1.374(6) 1_555 1_555 yes
C(38) H(35) 0.950 1_555 1_555 no
C(39) C(40) 1.395(5) 1_555 1_555 yes
C(39) H(36) 0.950 1_555 1_555 no
C(40) H(37) 0.950 1_555 1_555 no

loop_
_geom_torsion_atom_site_label_1
_geom_torsion_atom_site_label_2
_geom_torsion_atom_site_label_3
_geom_torsion_atom_site_label_4
_geom_torsion
_geom_torsion_site_symmetry_1
_geom_torsion_site_symmetry_2
_geom_torsion_site_symmetry_3
_geom_torsion_site_symmetry_4
_geom_torsion_publ_flag
I(1) Ru(1) P(1) C(10) -171.2(1) 1_555 1_555 1_555 1_555 yes
I(1) Ru(1) P(1) C(11) 69.6(1) 1_555 1_555 1_555 1_555 yes
I(1) Ru(1) P(1) C(17) -53.3(1) 1_555 1_555 1_555 1_555 yes
I(1) Ru(1) P(2) O(3) 31.97(9) 1_555 1_555 1_555 1_555 yes
I(1) Ru(1) P(2) O(4) -97.70(10) 1_555 1_555 1_555 1_555 yes
I(1) Ru(1) P(2) O(5) 148.82(8) 1_555 1_555 1_555 1_555 yes
I(1) Ru(1) C(1) C(2) 104.6(2) 1_555 1_555 1_555 1_555 yes
I(1) Ru(1) C(1) C(5) -11.3(3) 1_555 1_555 1_555 1_555 yes
I(1) Ru(1) C(1) C(8) -132.1(2) 1_555 1_555 1_555 1_555 yes
I(1) Ru(1) C(2) C(1) -129.8(2) 1_555 1_555 1_555 1_555 yes
I(1) Ru(1) C(2) C(3) -13.4(2) 1_555 1_555 1_555 1_555 yes
I(1) Ru(1) C(2) C(6) 109.1(3) 1_555 1_555 1_555 1_555 yes
I(1) Ru(1) C(3) C(2) 171.1(2) 1_555 1_555 1_555 1_555 yes
I(1) Ru(1) C(3) C(4) -71.2(2) 1_555 1_555 1_555 1_555 yes
I(1) Ru(1) C(4) C(3) 112.3(2) 1_555 1_555 1_555 1_555 yes
I(1) Ru(1) C(4) C(5) -127.8(2) 1_555 1_555 1_555 1_555 yes
I(1) Ru(1) C(4) C(7) -7.4(3) 1_555 1_555 1_555 1_555 yes
I(1) Ru(1) C(5) C(1) 173.7(1) 1_555 1_555 1_555 1_555 yes
I(1) Ru(1) C(5) C(4) 57.5(2) 1_555 1_555 1_555 1_555 yes
Ru(1) P(1) C(10) C(9) -76.6(2) 1_555 1_555 1_555 1_555 yes
Ru(1) P(1) C(11) C(12) -16.2(3) 1_555 1_555 1_555 1_555 yes
Ru(1) P(1) C(11) C(16) 163.6(2) 1_555 1_555 1_555 1_555 yes
Ru(1) P(1) C(17) C(18) 86.2(2) 1_555 1_555 1_555 1_555 yes
Ru(1) P(1) C(17) C(22) -89.0(2) 1_555 1_555 1_555 1_555 yes
Ru(1) P(2) O(3) C(23) -105.9(3) 1_555 1_555 1_555 1_555 yes
Ru(1) P(2) O(4) C(29) 42.6(3) 1_555 1_555 1_555 1_555 yes
Ru(1) P(2) O(5) C(35) 168.8(2) 1_555 1_555 1_555 1_555 yes
Ru(1) C(1) C(2) C(3) -63.1(2) 1_555 1_555 1_555 1_555 yes
Ru(1) C(1) C(2) C(6) 124.2(3) 1_555 1_555 1_555 1_555 yes
Ru(1) C(1) C(5) C(4) 65.6(2) 1_555 1_555 1_555 1_555 yes
Ru(1) C(1) C(8) O(1) -99.0(3) 1_555 1_555 1_555 1_555 yes
Ru(1) C(1) C(8) O(2) 77.8(3) 1_555 1_555 1_555 1_555 yes
Ru(1) C(2) C(1) C(5) 64.9(2) 1_555 1_555 1_555 1_555 yes
Ru(1) C(2) C(1) C(8) -107.8(3) 1_555 1_555 1_555 1_555 yes
Ru(1) C(2) C(3) C(4) -63.7(2) 1_555 1_555 1_555 1_555 yes
Ru(1) C(3) C(2) C(1) 60.5(2) 1_555 1_555 1_555 1_555 yes
Ru(1) C(3) C(2) C(6) -126.6(3) 1_555 1_555 1_555 1_555 yes
Ru(1) C(3) C(4) C(5) -58.3(2) 1_555 1_555 1_555 1_555 yes
Ru(1) C(3) C(4) C(7) 123.7(3) 1_555 1_555 1_555 1_555 yes
Ru(1) C(4) C(3) C(2) 61.6(2) 1_555 1_555 1_555 1_555 yes
Ru(1) C(4) C(5) C(1) -61.4(2) 1_555 1_555 1_555 1_555 yes
Ru(1) C(5) C(1) C(2) -65.4(2) 1_555 1_555 1_555 1_555 yes
Ru(1) C(5) C(1) C(8) 107.5(3) 1_555 1_555 1_555 1_555 yes
Ru(1) C(5) C(4) C(3) 59.2(2) 1_555 1_555 1_555 1_555 yes
Ru(1) C(5) C(4) C(7) -122.7(3) 1_555 1_555 1_555 1_555 yes
P(1) Ru(1) P(2) O(3) -57.90(9) 1_555 1_555 1_555 1_555 yes
P(1) Ru(1) P(2) O(4) 172.4(1) 1_555 1_555 1_555 1_555 yes
P(1) Ru(1) P(2) O(5) 58.95(9) 1_555 1_555 1_555 1_555 yes
P(1) Ru(1) C(1) C(2) -152.7(2) 1_555 1_555 1_555 1_555 yes
P(1) Ru(1) C(1) C(5) 91.4(2) 1_555 1_555 1_555 1_555 yes
P(1) Ru(1) C(1) C(8) -29.5(2) 1_555 1_555 1_555 1_555 yes
P(1) Ru(1) C(2) C(1) 36.6(2) 1_555 1_555 1_555 1_555 yes
P(1) Ru(1) C(2) C(3) 153.0(1) 1_555 1_555 1_555 1_555 yes
P(1) Ru(1) C(2) C(6) -84.6(3) 1_555 1_555 1_555 1_555 yes
P(1) Ru(1) C(3) C(2) -67.0(3) 1_555 1_555 1_555 1_555 yes
P(1) Ru(1) C(3) C(4) 50.7(3) 1_555 1_555 1_555 1_555 yes
P(1) Ru(1) C(4) C(3) -158.6(1) 1_555 1_555 1_555 1_555 yes
P(1) Ru(1) C(4) C(5) -38.7(2) 1_555 1_555 1_555 1_555 yes
P(1) Ru(1) C(4) C(7) 81.6(3) 1_555 1_555 1_555 1_555 yes
P(1) Ru(1) C(5) C(1) -93.9(2) 1_555 1_555 1_555 1_555 yes
P(1) Ru(1) C(5) C(4) 149.9(2) 1_555 1_555 1_555 1_555 yes
P(1) C(10) C(9) O(2) 39.4(3) 1_555 1_555 1_555 1_555 yes
P(1) C(11) C(12) C(13) 179.3(3) 1_555 1_555 1_555 1_555 yes
P(1) C(11) C(16) C(15) -178.6(3) 1_555 1_555 1_555 1_555 yes
P(1) C(17) C(18) C(19) -174.4(2) 1_555 1_555 1_555 1_555 yes
P(1) C(17) C(22) C(21) 174.7(2) 1_555 1_555 1_555 1_555 yes
P(2) Ru(1) P(1) C(10) -78.7(1) 1_555 1_555 1_555 1_555 yes
P(2) Ru(1) P(1) C(11) 162.1(1) 1_555 1_555 1_555 1_555 yes
P(2) Ru(1) P(1) C(17) 39.2(1) 1_555 1_555 1_555 1_555 yes
P(2) Ru(1) C(1) C(2) -56.0(2) 1_555 1_555 1_555 1_555 yes
P(2) Ru(1) C(1) C(5) -171.9(1) 1_555 1_555 1_555 1_555 yes
P(2) Ru(1) C(1) C(8) 67.2(2) 1_555 1_555 1_555 1_555 yes
P(2) Ru(1) C(2) C(1) 132.5(2) 1_555 1_555 1_555 1_555 yes
P(2) Ru(1) C(2) C(3) -111.1(2) 1_555 1_555 1_555 1_555 yes
P(2) Ru(1) C(2) C(6) 11.3(3) 1_555 1_555 1_555 1_555 yes
P(2) Ru(1) C(3) C(2) 75.0(2) 1_555 1_555 1_555 1_555 yes
P(2) Ru(1) C(3) C(4) -167.3(2) 1_555 1_555 1_555 1_555 yes
P(2) Ru(1) C(4) C(3) 19.4(2) 1_555 1_555 1_555 1_555 yes
P(2) Ru(1) C(4) C(5) 139.3(1) 1_555 1_555 1_555 1_555 yes
P(2) Ru(1) C(4) C(7) -100.4(3) 1_555 1_555 1_555 1_555 yes
P(2) Ru(1) C(5) C(1) 17.2(3) 1_555 1_555 1_555 1_555 yes
P(2) Ru(1) C(5) C(4) -99.0(2) 1_555 1_555 1_555 1_555 yes
P(2) O(3) C(23) C(24) 121.1(3) 1_555 1_555 1_555 1_555 yes
P(2) O(3) C(23) C(28) -62.0(4) 1_555 1_555 1_555 1_555 yes
P(2) O(4) C(29) C(30) 17.4(5) 1_555 1_555 1_555 1_555 yes
P(2) O(4) C(29) C(34) -164.1(2) 1_555 1_555 1_555 1_555 yes
P(2) O(5) C(35) C(36) 76.8(3) 1_555 1_555 1_555 1_555 yes
P(2) O(5) C(35) C(40) -106.3(3) 1_555 1_555 1_555 1_555 yes
O(1) C(8) O(2) C(9) 41.3(4) 1_555 1_555 1_555 1_555 yes
O(1) C(8) C(1) C(2) -12.3(5) 1_555 1_555 1_555 1_555 yes
O(1) C(8) C(1) C(5) 176.1(3) 1_555 1_555 1_555 1_555 yes
O(2) C(8) C(1) C(2) 164.4(3) 1_555 1_555 1_555 1_555 yes
O(2) C(8) C(1) C(5) -7.2(4) 1_555 1_555 1_555 1_555 yes
O(3) P(2) Ru(1) C(1) -158.0(1) 1_555 1_555 1_555 1_555 yes
O(3) P(2) Ru(1) C(2) 171.4(1) 1_555 1_555 1_555 1_555 yes
O(3) P(2) Ru(1) C(3) 135.5(1) 1_555 1_555 1_555 1_555 yes
O(3) P(2) Ru(1) C(4) 123.7(1) 1_555 1_555 1_555 1_555 yes
O(3) P(2) Ru(1) C(5) -170.0(2) 1_555 1_555 1_555 1_555 yes
O(3) P(2) O(4) C(29) -95.7(3) 1_555 1_555 1_555 1_555 yes
O(3) P(2) O(5) C(35) -61.2(2) 1_555 1_555 1_555 1_555 yes
O(3) C(23) C(24) C(25) 179.9(3) 1_555 1_555 1_555 1_555 yes
O(3) C(23) C(28) C(27) -179.9(3) 1_555 1_555 1_555 1_555 yes
O(4) P(2) Ru(1) C(1) 72.3(1) 1_555 1_555 1_555 1_555 yes
O(4) P(2) Ru(1) C(2) 41.7(1) 1_555 1_555 1_555 1_555 yes
O(4) P(2) Ru(1) C(3) 5.8(1) 1_555 1_555 1_555 1_555 yes
O(4) P(2) Ru(1) C(4) -6.0(2) 1_555 1_555 1_555 1_555 yes
O(4) P(2) Ru(1) C(5) 60.4(2) 1_555 1_555 1_555 1_555 yes
O(4) P(2) O(3) C(23) 31.7(3) 1_555 1_555 1_555 1_555 yes
O(4) P(2) O(5) C(35) 41.4(2) 1_555 1_555 1_555 1_555 yes
O(4) C(29) C(30) C(31) -179.0(3) 1_555 1_555 1_555 1_555 yes
O(4) C(29) C(34) C(33) -179.8(3) 1_555 1_555 1_555 1_555 yes
O(5) P(2) Ru(1) C(1) -41.1(1) 1_555 1_555 1_555 1_555 yes
O(5) P(2) Ru(1) C(2) -71.8(1) 1_555 1_555 1_555 1_555 yes
O(5) P(2) Ru(1) C(3) -107.7(1) 1_555 1_555 1_555 1_555 yes
O(5) P(2) Ru(1) C(4) -119.4(1) 1_555 1_555 1_555 1_555 yes
O(5) P(2) Ru(1) C(5) -53.1(2) 1_555 1_555 1_555 1_555 yes
O(5) P(2) O(3) C(23) 130.7(3) 1_555 1_555 1_555 1_555 yes
O(5) P(2) O(4) C(29) 163.9(3) 1_555 1_555 1_555 1_555 yes
O(5) C(35) C(36) C(37) 177.3(3) 1_555 1_555 1_555 1_555 yes
O(5) C(35) C(40) C(39) -177.3(3) 1_555 1_555 1_555 1_555 yes
C(1) Ru(1) P(1) C(10) 39.4(1) 1_555 1_555 1_555 1_555 yes
C(1) Ru(1) P(1) C(11) -79.8(1) 1_555 1_555 1_555 1_555 yes
C(1) Ru(1) P(1) C(17) 157.3(1) 1_555 1_555 1_555 1_555 yes
C(1) Ru(1) C(2) C(3) 116.4(2) 1_555 1_555 1_555 1_555 yes
C(1) Ru(1) C(2) C(6) -121.2(4) 1_555 1_555 1_555 1_555 yes
C(1) Ru(1) C(3) C(2) -38.3(2) 1_555 1_555 1_555 1_555 yes
C(1) Ru(1) C(3) C(4) 79.4(2) 1_555 1_555 1_555 1_555 yes
C(1) Ru(1) C(4) C(3) -80.7(2) 1_555 1_555 1_555 1_555 yes
C(1) Ru(1) C(4) C(5) 39.2(2) 1_555 1_555 1_555 1_555 yes
C(1) Ru(1) C(4) C(7) 159.5(3) 1_555 1_555 1_555 1_555 yes
C(1) Ru(1) C(5) C(4) -116.2(2) 1_555 1_555 1_555 1_555 yes
C(1) C(2) Ru(1) C(3) -116.4(2) 1_555 1_555 1_555 1_555 yes
C(1) C(2) Ru(1) C(4) -79.8(2) 1_555 1_555 1_555 1_555 yes
C(1) C(2) Ru(1) C(5) -38.8(2) 1_555 1_555 1_555 1_555 yes
C(1) C(2) C(3) C(4) -3.2(3) 1_555 1_555 1_555 1_555 yes
C(1) C(5) Ru(1) C(2) 38.2(2) 1_555 1_555 1_555 1_555 yes
C(1) C(5) Ru(1) C(3) 80.5(2) 1_555 1_555 1_555 1_555 yes
C(1) C(5) Ru(1) C(4) 116.2(2) 1_555 1_555 1_555 1_555 yes
C(1) C(5) C(4) C(3) -2.2(3) 1_555 1_555 1_555 1_555 yes
C(1) C(5) C(4) C(7) 175.9(3) 1_555 1_555 1_555 1_555 yes
C(1) C(8) O(2) C(9) -135.6(3) 1_555 1_555 1_555 1_555 yes
C(2) Ru(1) P(1) C(10) 17.7(2) 1_555 1_555 1_555 1_555 yes
C(2) Ru(1) P(1) C(11) -101.5(2) 1_555 1_555 1_555 1_555 yes
C(2) Ru(1) P(1) C(17) 135.6(1) 1_555 1_555 1_555 1_555 yes
C(2) Ru(1) C(1) C(5) -115.9(2) 1_555 1_555 1_555 1_555 yes
C(2) Ru(1) C(1) C(8) 123.2(3) 1_555 1_555 1_555 1_555 yes
C(2) Ru(1) C(3) C(4) 117.7(3) 1_555 1_555 1_555 1_555 yes
C(2) Ru(1) C(4) C(3) -37.5(2) 1_555 1_555 1_555 1_555 yes
C(2) Ru(1) C(4) C(5) 82.4(2) 1_555 1_555 1_555 1_555 yes
C(2) Ru(1) C(4) C(7) -157.3(3) 1_555 1_555 1_555 1_555 yes
C(2) Ru(1) C(5) C(4) -78.0(2) 1_555 1_555 1_555 1_555 yes
C(2) C(1) Ru(1) C(3) 37.8(2) 1_555 1_555 1_555 1_555 yes
C(2) C(1) Ru(1) C(4) 79.1(2) 1_555 1_555 1_555 1_555 yes
C(2) C(1) Ru(1) C(5) 115.9(2) 1_555 1_555 1_555 1_555 yes
C(2) C(1) C(5) C(4) 0.2(3) 1_555 1_555 1_555 1_555 yes
C(2) C(3) Ru(1) C(4) -117.7(3) 1_555 1_555 1_555 1_555 yes
C(2) C(3) Ru(1) C(5) -82.1(2) 1_555 1_555 1_555 1_555 yes
C(2) C(3) C(4) C(5) 3.4(3) 1_555 1_555 1_555 1_555 yes
C(2) C(3) C(4) C(7) -174.7(3) 1_555 1_555 1_555 1_555 yes
C(3) Ru(1) P(1) C(10) 64.8(2) 1_555 1_555 1_555 1_555 yes
C(3) Ru(1) P(1) C(11) -54.4(2) 1_555 1_555 1_555 1_555 yes
C(3) Ru(1) P(1) C(17) -177.3(2) 1_555 1_555 1_555 1_555 yes
C(3) Ru(1) C(1) C(5) -78.2(2) 1_555 1_555 1_555 1_555 yes
C(3) Ru(1) C(1) C(8) 161.0(3) 1_555 1_555 1_555 1_555 yes
C(3) Ru(1) C(2) C(6) 122.4(4) 1_555 1_555 1_555 1_555 yes
C(3) Ru(1) C(4) C(5) 119.9(3) 1_555 1_555 1_555 1_555 yes
C(3) Ru(1) C(4) C(7) -119.8(4) 1_555 1_555 1_555 1_555 yes
C(3) Ru(1) C(5) C(4) -35.7(2) 1_555 1_555 1_555 1_555 yes
C(3) C(2) Ru(1) C(4) 36.6(2) 1_555 1_555 1_555 1_555 yes
C(3) C(2) Ru(1) C(5) 77.6(2) 1_555 1_555 1_555 1_555 yes
C(3) C(2) C(1) C(5) 1.9(3) 1_555 1_555 1_555 1_555 yes
C(3) C(2) C(1) C(8) -170.9(3) 1_555 1_555 1_555 1_555 yes
C(3) C(4) Ru(1) C(5) -119.9(3) 1_555 1_555 1_555 1_555 yes
C(4) Ru(1) P(1) C(10) 100.0(1) 1_555 1_555 1_555 1_555 yes
C(4) Ru(1) P(1) C(11) -19.2(1) 1_555 1_555 1_555 1_555 yes
C(4) Ru(1) P(1) C(17) -142.1(1) 1_555 1_555 1_555 1_555 yes
C(4) Ru(1) C(1) C(5) -36.9(2) 1_555 1_555 1_555 1_555 yes
C(4) Ru(1) C(1) C(8) -157.7(3) 1_555 1_555 1_555 1_555 yes
C(4) Ru(1) C(2) C(6) 159.0(3) 1_555 1_555 1_555 1_555 yes
C(4) C(3) Ru(1) C(5) 35.6(2) 1_555 1_555 1_555 1_555 yes
C(4) C(3) C(2) C(6) 169.7(3) 1_555 1_555 1_555 1_555 yes
C(4) C(5) C(1) C(8) 173.0(3) 1_555 1_555 1_555 1_555 yes
C(5) Ru(1) P(1) C(10) 78.2(1) 1_555 1_555 1_555 1_555 yes
C(5) Ru(1) P(1) C(11) -41.0(1) 1_555 1_555 1_555 1_555 yes
C(5) Ru(1) P(1) C(17) -163.9(1) 1_555 1_555 1_555 1_555 yes
C(5) Ru(1) C(1) C(8) -120.9(3) 1_555 1_555 1_555 1_555 yes
C(5) Ru(1) C(2) C(6) -160.0(3) 1_555 1_555 1_555 1_555 yes
C(5) Ru(1) C(4) C(7) 120.4(4) 1_555 1_555 1_555 1_555 yes
C(5) C(1) C(2) C(6) -170.9(3) 1_555 1_555 1_555 1_555 yes
C(6) C(2) C(1) C(8) 16.4(5) 1_555 1_555 1_555 1_555 yes
C(8) O(2) C(9) C(10) 61.2(3) 1_555 1_555 1_555 1_555 yes
C(9) C(10) P(1) C(11) 51.0(3) 1_555 1_555 1_555 1_555 yes
C(9) C(10) P(1) C(17) 156.2(2) 1_555 1_555 1_555 1_555 yes
C(10) P(1) C(11) C(12) -142.1(3) 1_555 1_555 1_555 1_555 yes
C(10) P(1) C(11) C(16) 37.7(3) 1_555 1_555 1_555 1_555 yes
C(10) P(1) C(17) C(18) -148.6(2) 1_555 1_555 1_555 1_555 yes
C(10) P(1) C(17) C(22) 36.2(2) 1_555 1_555 1_555 1_555 yes
C(11) P(1) C(17) C(18) -43.9(2) 1_555 1_555 1_555 1_555 yes
C(11) P(1) C(17) C(22) 140.9(2) 1_555 1_555 1_555 1_555 yes
C(11) C(12) C(13) C(14) -0.1(6) 1_555 1_555 1_555 1_555 yes
C(11) C(16) C(15) C(14) -1.3(6) 1_555 1_555 1_555 1_555 yes
C(12) C(11) P(1) C(17) 114.2(3) 1_555 1_555 1_555 1_555 yes
C(12) C(11) C(16) C(15) 1.3(5) 1_555 1_555 1_555 1_555 yes
C(12) C(13) C(14) C(15) 0.1(7) 1_555 1_555 1_555 1_555 yes
C(13) C(12) C(11) C(16) -0.6(5) 1_555 1_555 1_555 1_555 yes
C(13) C(14) C(15) C(16) 0.6(7) 1_555 1_555 1_555 1_555 yes
C(16) C(11) P(1) C(17) -65.9(3) 1_555 1_555 1_555 1_555 yes
C(17) C(18) C(19) C(20) -0.1(4) 1_555 1_555 1_555 1_555 yes
C(17) C(22) C(21) C(20) -0.5(5) 1_555 1_555 1_555 1_555 yes
C(18) C(17) C(22) C(21) -0.6(4) 1_555 1_555 1_555 1_555 yes
C(18) C(19) C(20) C(21) -1.0(5) 1_555 1_555 1_555 1_555 yes
C(19) C(18) C(17) C(22) 0.9(4) 1_555 1_555 1_555 1_555 yes
C(19) C(20) C(21) C(22) 1.2(5) 1_555 1_555 1_555 1_555 yes
C(23) C(24) C(25) C(26) -0.8(6) 1_555 1_555 1_555 1_555 yes
C(23) C(28) C(27) C(26) 1.5(6) 1_555 1_555 1_555 1_555 yes
C(24) C(23) C(28) C(27) -3.2(5) 1_555 1_555 1_555 1_555 yes
C(24) C(25) C(26) C(27) -0.8(7) 1_555 1_555 1_555 1_555 yes
C(25) C(24) C(23) C(28) 2.9(5) 1_555 1_555 1_555 1_555 yes
C(25) C(26) C(27) C(28) 0.4(7) 1_555 1_555 1_555 1_555 yes
C(29) C(30) C(31) C(32) -1.7(5) 1_555 1_555 1_555 1_555 yes
C(29) C(34) C(33) C(32) -0.9(5) 1_555 1_555 1_555 1_555 yes
C(30) C(29) C(34) C(33) -1.3(5) 1_555 1_555 1_555 1_555 yes
C(30) C(31) C(32) C(33) -0.5(5) 1_555 1_555 1_555 1_555 yes
C(31) C(30) C(29) C(34) 2.6(5) 1_555 1_555 1_555 1_555 yes
C(31) C(32) C(33) C(34) 1.8(5) 1_555 1_555 1_555 1_555 yes
C(35) C(36) C(37) C(38) -0.4(6) 1_555 1_555 1_555 1_555 yes
C(35) C(40) C(39) C(38) 0.1(6) 1_555 1_555 1_555 1_555 yes
C(36) C(35) C(40) C(39) -0.4(5) 1_555 1_555 1_555 1_555 yes
C(36) C(37) C(38) C(39) 0.1(7) 1_555 1_555 1_555 1_555 yes
C(37) C(36) C(35) C(40) 0.5(5) 1_555 1_555 1_555 1_555 yes
C(37) C(38) C(39) C(40) 0.0(7) 1_555 1_555 1_555 1_555 yes
